data_4316944
loop_
_publ_author_name
'Christian Neis'
'David Petry'
'Alexandre Demangeon'
'Bernd Morgenstern'
'Dirk Kuppert'
'Jochen Huppert'
'Stefan Stucky'
'Kaspar Hegetschweiler'

_publ_section_title
;
 Facially Coordinating Triamine Ligands with a Cyclic Backbone: Some
 Structure-Stability Correlations
;
_journal_name_full 'Inorganic Chemistry'
_journal_page_first 10092
_journal_page_last 10107
_journal_paper_doi 10.1021/ic101360d
_journal_volume 49
_journal_year 2010
_chemical_formula_sum 'C6 H18 Cl3 N3 O4'
_chemical_formula_weight 302.58
_space_group_IT_number 61
_symmetry_cell_setting orthorhombic
_symmetry_space_group_name_Hall '-P 2ac 2ab'
_symmetry_space_group_name_H-M 'P b c a'
_atom_sites_solution_hydrogens geom
_atom_sites_solution_primary direct
_atom_sites_solution_secondary difmap
_audit_creation_method SHELXL-97
_cell_angle_alpha 90.00
_cell_angle_beta 90.00
_cell_angle_gamma 90.00
_cell_formula_units_Z 8
_cell_length_a 10.0794(7)
_cell_length_b 12.1531(8)
_cell_length_c 19.5908(11)
_cell_measurement_reflns_used 7927
_cell_measurement_temperature 100(2)
_cell_measurement_theta_max 31.78
_cell_measurement_theta_min 2.82
_cell_volume 2399.8(3)
_computing_cell_refinement 'Bruker SMART'
_computing_data_collection 'Bruker SMART'
_computing_data_reduction 'Bruker SAINT'
_computing_molecular_graphics 'Bruker SHELXTL'
_computing_publication_material 'Bruker SHELXTL'
_computing_structure_refinement 'SHELXL-97 (Sheldrick, 1997)'
_computing_structure_solution 'SHELXS-97 (Sheldrick, 1990)'
_diffrn_ambient_temperature 100(2)
_diffrn_measured_fraction_theta_full 1.000
_diffrn_measured_fraction_theta_max 1.000
_diffrn_measurement_device_type 'Bruker X8 Apex, Nonius Kappa CCD'
_diffrn_measurement_method 'phi and omega scans'
_diffrn_radiation_monochromator graphite
_diffrn_radiation_source 'fine-focus sealed tube'
_diffrn_radiation_type MoK\a
_diffrn_radiation_wavelength 0.71073
_diffrn_reflns_av_R_equivalents 0.0303
_diffrn_reflns_av_sigmaI/netI 0.0168
_diffrn_reflns_limit_h_max 12
_diffrn_reflns_limit_h_min -12
_diffrn_reflns_limit_k_max 14
_diffrn_reflns_limit_k_min -14
_diffrn_reflns_limit_l_max 24
_diffrn_reflns_limit_l_min -24
_diffrn_reflns_number 20306
_diffrn_reflns_theta_full 26.00
_diffrn_reflns_theta_max 26.00
_diffrn_reflns_theta_min 2.08
_exptl_absorpt_coefficient_mu 0.768
_exptl_absorpt_correction_T_max 0.9272
_exptl_absorpt_correction_T_min 0.8616
_exptl_absorpt_correction_type multi-scan
_exptl_crystal_colour colorless
_exptl_crystal_density_diffrn 1.675
_exptl_crystal_density_method 'not measured'
_exptl_crystal_description prism
_exptl_crystal_F_000 1264
_exptl_crystal_size_max 0.20
_exptl_crystal_size_mid 0.15
_exptl_crystal_size_min 0.10
_refine_diff_density_max 0.474
_refine_diff_density_min -0.405
_refine_diff_density_rms 0.062
_refine_ls_extinction_method none
_refine_ls_goodness_of_fit_ref 1.043
_refine_ls_hydrogen_treatment mixed
_refine_ls_matrix_type full
_refine_ls_number_parameters 173
_refine_ls_number_reflns 2358
_refine_ls_number_restraints 1
_refine_ls_restrained_S_all 1.045
_refine_ls_R_factor_all 0.0332
_refine_ls_R_factor_gt 0.0277
_refine_ls_shift/su_max 0.001
_refine_ls_shift/su_mean 0.000
_refine_ls_structure_factor_coef Fsqd
_refine_ls_weighting_details 'calc w=1/[\s^2^(Fo^2^)+(0.0400P)^2^+2.1807P] where P=(Fo^2^+2Fc^2^)/3'
_refine_ls_weighting_scheme calc
_refine_ls_wR_factor_gt 0.0727
_refine_ls_wR_factor_ref 0.0764
_reflns_number_gt 2086
_reflns_number_total 2358
_reflns_threshold_expression >2sigma(I)
_cod_data_source_file ic101360d_si_001_3.cif
_cod_data_source_block H3(MeLa)ClO4Cl2
_cod_depositor_comments
;
The following automatic conversions were performed:

'_symmetry_cell_setting' value 'Orthorhombic' changed to
'orthorhombic' according to the built-in table from CIF Core
dictionary named 'cif_core.dic' version 2.4.1 from 2010-06-29.

Automatic conversion script
Id: cif_fix_values 1646 2011-03-28 12:23:43Z adriana 

The following automatic conversions were performed:

data name '_atom_site_symetry_multiplicity' was replaced with
'_atom_site_symmetry_multiplicity' as specified in the replacement
file 'data/replacement-values/replacement_tags.lst'.

Automatic conversion script
Id: cif_correct_tags 9268 2022-04-12 08:56:07Z antanas 
;
_cod_database_code 4316944

loop_
_symmetry_equiv_pos_as_xyz
'x, y, z'
'-x+1/2, -y, z+1/2'
'-x, y+1/2, -z+1/2'
'x+1/2, -y+1/2, -z'
'-x, -y, -z'
'x-1/2, y, -z-1/2'
'x, -y-1/2, z-1/2'
'-x-1/2, y-1/2, z'

loop_
_atom_site_label
_atom_site_type_symbol
_atom_site_fract_x
_atom_site_fract_y
_atom_site_fract_z
_atom_site_U_iso_or_equiv
_atom_site_adp_type
_atom_site_occupancy
_atom_site_symmetry_multiplicity
_atom_site_calc_flag
_atom_site_refinement_flags
_atom_site_disorder_assembly
_atom_site_disorder_group
Cl1 Cl 0.97657(5) 0.22232(4) 0.61483(2) 0.01814(13) Uani 1 1 d . . .
O1 O 0.88962(14) 0.29115(13) 0.65570(8) 0.0278(3) Uani 1 1 d . . .
O2 O 1.07861(15) 0.28974(12) 0.58531(7) 0.0256(3) Uani 1 1 d . . .
O3 O 0.89950(16) 0.17153(13) 0.56158(8) 0.0321(4) Uani 1 1 d . . .
O4 O 1.03576(19) 0.13978(13) 0.65715(8) 0.0385(4) Uani 1 1 d . . .
Cl2 Cl 0.14475(4) 0.40483(4) 0.74905(2) 0.01689(13) Uani 1 1 d . . .
Cl3 Cl 0.28700(5) 0.05090(4) 0.50016(2) 0.02296(13) Uani 1 1 d . . .
C1 C 0.52418(18) 0.12936(14) 0.63984(9) 0.0136(4) Uani 1 1 d . . .
C2 C 0.39521(18) 0.17255(15) 0.67300(10) 0.0165(4) Uani 1 1 d . . .
H2A H 0.3194 0.1526 0.6434 0.020 Uiso 1 1 calc R . .
H2B H 0.3826 0.1349 0.7174 0.020 Uiso 1 1 calc R . .
N3 N 0.39292(17) 0.29380(13) 0.68464(8) 0.0184(4) Uani 1 1 d D . .
H3NA H 0.468(2) 0.317(2) 0.7119(12) 0.037(7) Uiso 1 1 d D . .
H3NB H 0.314(3) 0.311(2) 0.7087(13) 0.034(7) Uiso 1 1 d . . .
C4 C 0.38229(19) 0.36167(17) 0.62089(10) 0.0205(4) Uani 1 1 d . . .
H4A H 0.3310 0.4291 0.6313 0.025 Uiso 1 1 calc R . .
H4B H 0.3320 0.3194 0.5863 0.025 Uiso 1 1 calc R . .
C5 C 0.51399(19) 0.39473(15) 0.59064(10) 0.0193(4) Uani 1 1 d . . .
H5A H 0.4994 0.4194 0.5431 0.023 Uiso 1 1 calc R . .
H5B H 0.5492 0.4581 0.6167 0.023 Uiso 1 1 calc R . .
N6 N 0.61603(16) 0.30540(13) 0.59047(9) 0.0184(4) Uani 1 1 d . . .
H6NA H 0.676(3) 0.325(2) 0.5580(14) 0.035(7) Uiso 1 1 d . . .
H6NB H 0.660(3) 0.310(2) 0.6298(15) 0.044(8) Uiso 1 1 d . . .
C7 C 0.5680(2) 0.19222(15) 0.57531(9) 0.0180(4) Uani 1 1 d . . .
H7A H 0.6398 0.1505 0.5525 0.022 Uiso 1 1 calc R . .
H7B H 0.4922 0.1967 0.5433 0.022 Uiso 1 1 calc R . .
N8 N 0.49042(18) 0.01620(13) 0.61457(9) 0.0157(3) Uani 1 1 d . . .
H8NA H 0.425(3) 0.0186(19) 0.5838(12) 0.027(6) Uiso 1 1 d . . .
H8NB H 0.467(2) -0.027(2) 0.6473(12) 0.021(6) Uiso 1 1 d . . .
H8NC H 0.562(3) -0.014(2) 0.5941(12) 0.025(6) Uiso 1 1 d . . .
C9 C 0.63591(19) 0.11608(16) 0.69107(10) 0.0185(4) Uani 1 1 d . . .
H9A H 0.6034 0.0758 0.7310 0.028 Uiso 1 1 calc R . .
H9B H 0.6676 0.1888 0.7052 0.028 Uiso 1 1 calc R . .
H9C H 0.7089 0.0750 0.6700 0.028 Uiso 1 1 calc R . .

loop_
_atom_site_aniso_label
_atom_site_aniso_U_11
_atom_site_aniso_U_22
_atom_site_aniso_U_33
_atom_site_aniso_U_23
_atom_site_aniso_U_13
_atom_site_aniso_U_12
Cl1 0.0216(2) 0.0163(2) 0.0166(2) -0.00072(17) 0.00011(17) -0.00370(17)
O1 0.0215(7) 0.0349(9) 0.0269(8) -0.0103(7) 0.0053(6) -0.0033(6)
O2 0.0241(8) 0.0254(8) 0.0271(8) -0.0005(6) 0.0071(6) -0.0059(6)
O3 0.0354(9) 0.0343(9) 0.0267(8) -0.0113(7) -0.0062(7) -0.0095(7)
O4 0.0573(11) 0.0248(8) 0.0333(9) 0.0090(7) -0.0101(8) 0.0035(8)
Cl2 0.0166(2) 0.0160(2) 0.0181(2) 0.00180(17) 0.00117(17) 0.00088(16)
Cl3 0.0208(2) 0.0261(3) 0.0220(2) 0.00217(19) -0.00509(18) 0.00488(18)
C1 0.0168(9) 0.0101(8) 0.0139(8) -0.0007(7) 0.0007(7) -0.0003(7)
C2 0.0174(9) 0.0138(9) 0.0184(9) 0.0017(7) 0.0053(7) -0.0008(7)
N3 0.0170(8) 0.0179(8) 0.0203(8) -0.0002(7) 0.0040(7) 0.0020(6)
C4 0.0192(10) 0.0190(10) 0.0233(10) 0.0061(8) -0.0001(8) 0.0040(8)
C5 0.0234(10) 0.0139(9) 0.0206(9) 0.0035(7) 0.0028(8) 0.0017(8)
N6 0.0151(8) 0.0175(8) 0.0225(9) 0.0047(7) 0.0005(7) -0.0019(6)
C7 0.0225(10) 0.0131(9) 0.0182(9) 0.0001(7) 0.0065(8) 0.0013(7)
N8 0.0193(9) 0.0120(8) 0.0159(8) -0.0002(6) -0.0020(7) -0.0004(7)
C9 0.0185(10) 0.0176(9) 0.0195(9) -0.0008(8) -0.0028(8) 0.0005(7)

loop_
_atom_type_symbol
_atom_type_description
_atom_type_scat_dispersion_real
_atom_type_scat_dispersion_imag
_atom_type_scat_source
C C 0.0033 0.0016 'International Tables Vol C Tables 4.2.6.8 and 6.1.1.4'
H H 0.0000 0.0000 'International Tables Vol C Tables 4.2.6.8 and 6.1.1.4'
N N 0.0061 0.0033 'International Tables Vol C Tables 4.2.6.8 and 6.1.1.4'
O O 0.0106 0.0060 'International Tables Vol C Tables 4.2.6.8 and 6.1.1.4'
Cl Cl 0.1484 0.1585 'International Tables Vol C Tables 4.2.6.8 and 6.1.1.4'

loop_
_geom_angle_atom_site_label_1
_geom_angle_atom_site_label_2
_geom_angle_atom_site_label_3
_geom_angle
_geom_angle_site_symmetry_1
_geom_angle_site_symmetry_3
_geom_angle_publ_flag
O4 Cl1 O2 109.54(10) . . ?
O4 Cl1 O3 110.12(10) . . ?
O2 Cl1 O3 109.83(9) . . ?
O4 Cl1 O1 109.62(10) . . ?
O2 Cl1 O1 108.99(9) . . ?
O3 Cl1 O1 108.71(9) . . ?
N8 C1 C9 106.80(14) . . ?
N8 C1 C7 104.39(14) . . ?
C9 C1 C7 112.48(15) . . ?
N8 C1 C2 105.03(15) . . ?
C9 C1 C2 112.49(15) . . ?
C7 C1 C2 114.68(15) . . ?
N3 C2 C1 114.39(15) . . ?
N3 C2 H2A 108.7 . . ?
C1 C2 H2A 108.7 . . ?
N3 C2 H2B 108.7 . . ?
C1 C2 H2B 108.7 . . ?
H2A C2 H2B 107.6 . . ?
C2 N3 C4 114.65(15) . . ?
C2 N3 H3NA 111.3(16) . . ?
C4 N3 H3NA 110.6(16) . . ?
C2 N3 H3NB 108.1(15) . . ?
C4 N3 H3NB 103.2(15) . . ?
H3NA N3 H3NB 108(2) . . ?
N3 C4 C5 114.24(16) . . ?
N3 C4 H4A 108.7 . . ?
C5 C4 H4A 108.7 . . ?
N3 C4 H4B 108.7 . . ?
C5 C4 H4B 108.7 . . ?
H4A C4 H4B 107.6 . . ?
N6 C5 C4 114.38(15) . . ?
N6 C5 H5A 108.7 . . ?
C4 C5 H5A 108.7 . . ?
N6 C5 H5B 108.7 . . ?
C4 C5 H5B 108.7 . . ?
H5A C5 H5B 107.6 . . ?
C7 N6 C5 116.61(15) . . ?
C7 N6 H6NA 108.3(16) . . ?
C5 N6 H6NA 105.8(17) . . ?
C7 N6 H6NB 112.8(18) . . ?
C5 N6 H6NB 107.3(18) . . ?
H6NA N6 H6NB 105(2) . . ?
N6 C7 C1 112.80(15) . . ?
N6 C7 H7A 109.0 . . ?
C1 C7 H7A 109.0 . . ?
N6 C7 H7B 109.0 . . ?
C1 C7 H7B 109.0 . . ?
H7A C7 H7B 107.8 . . ?
C1 N8 H8NA 111.1(15) . . ?
C1 N8 H8NB 111.9(15) . . ?
H8NA N8 H8NB 108(2) . . ?
C1 N8 H8NC 109.8(15) . . ?
H8NA N8 H8NC 108(2) . . ?
H8NB N8 H8NC 108(2) . . ?
C1 C9 H9A 109.5 . . ?
C1 C9 H9B 109.5 . . ?
H9A C9 H9B 109.5 . . ?
C1 C9 H9C 109.5 . . ?
H9A C9 H9C 109.5 . . ?
H9B C9 H9C 109.5 . . ?

loop_
_geom_bond_atom_site_label_1
_geom_bond_atom_site_label_2
_geom_bond_distance
_geom_bond_site_symmetry_2
_geom_bond_publ_flag
Cl1 O4 1.4316(16) . ?
Cl1 O2 1.4365(15) . ?
Cl1 O3 1.4397(15) . ?
Cl1 O1 1.4522(15) . ?
C1 N8 1.501(2) . ?
C1 C9 1.517(3) . ?
C1 C7 1.542(2) . ?
C1 C2 1.545(2) . ?
C2 N3 1.491(2) . ?
C2 H2A 0.9900 . ?
C2 H2B 0.9900 . ?
N3 C4 1.501(2) . ?
N3 H3NA 0.97(2) . ?
N3 H3NB 0.95(3) . ?
C4 C5 1.508(3) . ?
C4 H4A 0.9900 . ?
C4 H4B 0.9900 . ?
C5 N6 1.495(2) . ?
C5 H5A 0.9900 . ?
C5 H5B 0.9900 . ?
N6 C7 1.488(2) . ?
N6 H6NA 0.91(3) . ?
N6 H6NB 0.89(3) . ?
C7 H7A 0.9900 . ?
C7 H7B 0.9900 . ?
N8 H8NA 0.89(3) . ?
N8 H8NB 0.86(2) . ?
N8 H8NC 0.90(3) . ?
C9 H9A 0.9800 . ?
C9 H9B 0.9800 . ?
C9 H9C 0.9800 . ?

loop_
_geom_hbond_atom_site_label_D
_geom_hbond_atom_site_label_H
_geom_hbond_atom_site_label_A
_geom_hbond_distance_DH
_geom_hbond_distance_HA
_geom_hbond_distance_DA
_geom_hbond_angle_DHA
_geom_hbond_site_symmetry_A
N8 H8NB Cl2 0.86(2) 2.43(2) 3.2603(18) 161(2) 8_655
N8 H8NC Cl3 0.90(3) 2.43(3) 3.2787(18) 156(2) 5_656
N8 H8NA Cl3 0.89(3) 2.19(3) 3.0668(18) 169(2) .
N6 H6NA Cl3 0.91(3) 2.20(3) 3.0285(17) 151(2) 4_556
N6 H6NB Cl2 0.89(3) 2.64(3) 3.3806(19) 141(2) 6_657
N3 H3NB Cl2 0.95(3) 2.19(3) 3.1096(17) 161(2) .
N3 H3NA Cl2 0.97(2) 2.21(2) 3.1546(18) 164(2) 6_657

loop_
_cod_related_entry_id
_cod_related_entry_database
_cod_related_entry_code
1 ChemSpider 30661034
